data_4347949
loop_
_publ_author_name
'Aguirrechu-Comer\'on, Amagoia'
'Hern\'andez-Molina, Rita'
'Rodr\'iguez-Hern\'andez, Pl\'acida'
'Mu\~noz, Alfonso'
'Rodr\'iguez-Mendoza, Ulises R'
'Lav\'in, V\?\'ictor'
'Angel, Ross J.'
'Gonzalez-Platas, Javier'

_publ_section_title
;
 Experimental and ab Initio Study of
 Catena(bis(\m2-iodo)-6-methylquinoline-copper(I)) under Pressure:
 Synthesis, Crystal Structure, Electronic, and Luminescence Properties.
;
_journal_issue 15
_journal_name_full 'Inorganic chemistry'
_journal_page_first 7476
_journal_page_last 7484
_journal_paper_doi 10.1021/acs.inorgchem.6b00796
_journal_volume 55
_journal_year 2016
_chemical_formula_moiety 'C10 H9 Cu I N'
_chemical_formula_sum 'C10 H9 Cu I N'
_chemical_formula_weight 333.62
_space_group_crystal_system triclinic
_space_group_IT_number 2
_space_group_name_Hall '-P 1'
_space_group_name_H-M_alt 'P -1'
_atom_sites_solution_hydrogens geom
_atom_sites_solution_primary direct
_audit_creation_date 2016-03-11
_audit_creation_method
;
Olex2 1.2
(compiled 2016.02.19 svn.r3266 for OlexSys, GUI svn.r5155)
;
_cell_angle_alpha 89.342(17)
_cell_angle_beta 87.410(14)
_cell_angle_gamma 80.047(16)
_cell_formula_units_Z 2
_cell_length_a 4.1436(4)
_cell_length_b 9.432(2)
_cell_length_c 10.0405(19)
_cell_measurement_reflns_used 1227
_cell_measurement_temperature 298(1)
_cell_measurement_theta_max 28.0110
_cell_measurement_theta_min 2.9710
_cell_volume 386.10(12)
_computing_cell_refinement 'CrysAlisPro 1.171.38.41l (Rigaku OD, 2015)'
_computing_data_collection 'CrysAlisPro 1.171.38.41l (Rigaku OD, 2015)'
_computing_data_reduction 'CrysAlisPro 1.171.38.41l (Rigaku OD, 2015)'
_computing_molecular_graphics 'Olex2 (Dolomanov et al., 2009)'
_computing_publication_material 'Olex2 (Dolomanov et al., 2009)'
_computing_structure_refinement 'ShelXL (Sheldrick, 2015)'
_computing_structure_solution 'ShelXT (Sheldrick, 2015)'
_diffrn_ambient_pressure 5910000(60000)
_diffrn_ambient_temperature 298(1)
_diffrn_detector 'CCD plate'
_diffrn_detector_area_resol_mean 8.1268
_diffrn_detector_type EosS2
_diffrn_measured_fraction_theta_full 0.354
_diffrn_measured_fraction_theta_max 0.306
_diffrn_measurement_details
;
List of Runs (angles in degrees, time in seconds):

  # Type    Start    End  Width  t~exp~   \w     \q     \k     \f   Frames
--------------------------------------------------------------------------
  1  \w      6.00  31.00   0.50   10.00    --   26.32  26.00  -7.00   50
  2  \w    -11.00  40.00   0.50   10.00    --   26.32 -26.00   7.00  102
  3  \w    -14.00  14.00   0.50   10.00    --  -27.10 -77.00  30.00   56
  4  \w    -31.00  37.00   0.50   10.00    --  -27.10 -26.00   7.00  136
  5  \w    -18.00  27.00   0.50   10.00    --   26.32  39.00 -12.00   90
  6  \w    -32.00  -6.00   0.50   10.00    --   26.32  26.00  -7.00   52
  7  \w    -57.00   8.00   0.50   10.00    --  -27.10  53.00 -17.00  130
  8  \w    -46.00 -17.00   0.50   10.00    --   26.32 134.00 -57.00   58
  9  \w    -42.00 -17.00   0.50   10.00    --   26.32 134.00 123.00   50
 10  \w     -4.00  33.00   0.50   10.00    --   26.32 -53.00-162.00   74
 11  \w    -84.00 -26.00   0.50   10.00    --  -27.10 114.00 135.00  116
 12  \w    -35.00  11.00   0.50   10.00    --  -27.10  39.00 167.00   92
;
_diffrn_measurement_device 'four-circle diffractometer'
_diffrn_measurement_device_type 'SuperNova, Dualflex, EosS2'
_diffrn_measurement_method '\w scans'
_diffrn_orient_matrix_type 'CrysAlisPro convention (1999,Acta A55,543-557)'
_diffrn_orient_matrix_UB_11 -0.0182694000
_diffrn_orient_matrix_UB_12 0.0576396000
_diffrn_orient_matrix_UB_13 -0.0465755000
_diffrn_orient_matrix_UB_21 0.0420893000
_diffrn_orient_matrix_UB_22 -0.0498112000
_diffrn_orient_matrix_UB_23 -0.0529766000
_diffrn_orient_matrix_UB_31 -0.1678011000
_diffrn_orient_matrix_UB_32 -0.0051143000
_diffrn_orient_matrix_UB_33 -0.0050006000
_diffrn_radiation_monochromator graphite
_diffrn_radiation_probe x-ray
_diffrn_radiation_type MoK\a
_diffrn_radiation_wavelength 0.71073
_diffrn_reflns_av_R_equivalents 0.0511
_diffrn_reflns_av_unetI/netI 0.0454
_diffrn_reflns_Laue_measured_fraction_full 0.354
_diffrn_reflns_Laue_measured_fraction_max 0.306
_diffrn_reflns_limit_h_max 5
_diffrn_reflns_limit_h_min -5
_diffrn_reflns_limit_k_max 9
_diffrn_reflns_limit_k_min -9
_diffrn_reflns_limit_l_max 11
_diffrn_reflns_limit_l_min -11
_diffrn_reflns_number 2043
_diffrn_reflns_point_group_measured_fraction_full 0.354
_diffrn_reflns_point_group_measured_fraction_max 0.306
_diffrn_reflns_theta_full 25.242
_diffrn_reflns_theta_max 28.255
_diffrn_reflns_theta_min 2.983
_diffrn_source 'fine-focus sealed X-ray tube'
_diffrn_source_type 'Enhance (Mo) X-ray Source'
_exptl_absorpt_coefficient_mu 6.760
_exptl_absorpt_correction_T_max 1.00000
_exptl_absorpt_correction_T_min 0.79059
_exptl_absorpt_correction_type multi-scan
_exptl_absorpt_process_details
;
CrysAlisPro 1.171.38.41l (Rigaku Oxford Diffraction, 2015)
Empirical absorption correction using spherical harmonics,
 implemented in SCALE3 ABSPACK scaling algorithm.
;
_exptl_crystal_colour yellow
_exptl_crystal_colour_primary yellow
_exptl_crystal_density_diffrn 2.870
_exptl_crystal_description plate
_exptl_crystal_F_000 316
_exptl_crystal_size_max 0.172
_exptl_crystal_size_mid 0.073
_exptl_crystal_size_min 0.05
_refine_diff_density_max 1.129
_refine_diff_density_min -1.226
_refine_diff_density_rms 0.171
_refine_ls_extinction_coef 0.015(4)
_refine_ls_extinction_expression Fc^*^=kFc[1+0.001xFc^2^\l^3^/sin(2\q)]^-1/4^
_refine_ls_extinction_method 'SHELXL-2014/7 (Sheldrick 2014'
_refine_ls_goodness_of_fit_ref 1.068
_refine_ls_hydrogen_treatment constr
_refine_ls_matrix_type full
_refine_ls_number_parameters 60
_refine_ls_number_reflns 589
_refine_ls_number_restraints 0
_refine_ls_restrained_S_all 1.068
_refine_ls_R_factor_all 0.0493
_refine_ls_R_factor_gt 0.0430
_refine_ls_shift/su_max 0.000
_refine_ls_shift/su_mean 0.000
_refine_ls_structure_factor_coef Fsqd
_refine_ls_weighting_details 'w=1/[\s^2^(Fo^2^)+(0.0790P)^2^] where P=(Fo^2^+2Fc^2^)/3'
_refine_ls_weighting_scheme calc
_refine_ls_wR_factor_gt 0.1091
_refine_ls_wR_factor_ref 0.1139
_reflns_Friedel_coverage 0.000
_reflns_number_gt 521
_reflns_number_total 589
_reflns_threshold_expression 'I > 2\s(I)'
_cod_data_source_file ic6b00796_si_001.cif
_cod_data_source_block CuI_11_591GPa
_cod_original_cell_volume 386.10(13)
_cod_database_code 4347949
_shelx_space_group_comment
;
The symmetry employed for this shelxl refinement is uniquely defined
by the following loop, which should always be used as a source of
symmetry information in preference to the above space-group names.
They are only intended as comments.
;
_reflns_odcompleteness_completeness 34.69
_reflns_odcompleteness_iscentric 1
_reflns_odcompleteness_theta 26.32
_olex2_refinement_description
;
1. Fixed Uiso
 At 1.2 times of:
  All C(H) groups
 At 1.5 times of:
  All C(H,H,H) groups
2.a Aromatic/amide H refined with riding coordinates:
 C1(H1), C8(H8), C5(H5), C2(H2), C7(H7), C3(H3)
2.b Idealised Me refined as rotating group:
 C10(H10A,H10B,H10C)
;
_shelx_shelxl_version_number 2014/7
_olex2_submission_special_instructions 'No special instructions were received'
_oxdiff_exptl_absorpt_empirical_details
;
Empirical correction (ABSPACK) includes:
- Absorption correction using spherical harmonics
- Frame scaling
;
_oxdiff_exptl_absorpt_empirical_full_max 1.746
_oxdiff_exptl_absorpt_empirical_full_min 0.578

loop_
_space_group_symop_operation_xyz
'x, y, z'
'-x, -y, -z'

loop_
_atom_site_label
_atom_site_type_symbol
_atom_site_fract_x
_atom_site_fract_y
_atom_site_fract_z
_atom_site_U_iso_or_equiv
_atom_site_adp_type
_atom_site_occupancy
_atom_site_site_symmetry_order
_atom_site_calc_flag
_atom_site_refinement_flags_posn
I1 I 1.34597(15) 0.34025(16) 0.12256(14) 0.0149(4) Uiso 1 1 d .
Cu1 Cu 1.1848(4) 0.5968(4) 0.0332(3) 0.020(3) Uani 1 1 d .
N1 N 1.010(2) 0.765(2) 0.1525(18) 0.0099(18) Uiso 1 1 d .
C9 C 0.768(2) 0.757(3) 0.247(2) 0.013(2) Uiso 1 1 d .
C4 C 0.601(2) 0.884(3) 0.316(2) 0.013(2) Uiso 1 1 d .
C1 C 1.088(3) 0.893(3) 0.123(2) 0.016(2) Uiso 1 1 d .
H1 H 1.2595 0.8974 0.0605 0.020 Uiso 1 1 calc R
C8 C 0.682(3) 0.624(3) 0.279(2) 0.015(2) Uiso 1 1 d .
H8 H 0.7852 0.5423 0.2338 0.018 Uiso 1 1 calc R
C5 C 0.363(2) 0.864(3) 0.417(2) 0.011(2) Uiso 1 1 d .
H5 H 0.2494 0.9443 0.4617 0.013 Uiso 1 1 calc R
C2 C 0.923(3) 1.024(3) 0.182(2) 0.018(2) Uiso 1 1 d .
H2 H 0.9787 1.1120 0.1561 0.022 Uiso 1 1 calc R
C6 C 0.294(2) 0.736(3) 0.450(2) 0.012(2) Uiso 1 1 d .
C7 C 0.449(3) 0.613(3) 0.375(2) 0.017(2) Uiso 1 1 d .
H7 H 0.3895 0.5243 0.3934 0.021 Uiso 1 1 calc R
C3 C 0.681(3) 1.016(3) 0.277(2) 0.013(2) Uiso 1 1 d .
H3 H 0.5680 1.1003 0.3153 0.016 Uiso 1 1 calc R
C10 C 0.060(3) 0.714(3) 0.567(2) 0.013(2) Uiso 1 1 d .
H10A H 0.1837 0.6852 0.6447 0.019 Uiso 1 1 calc GR
H10B H -0.0630 0.6402 0.5460 0.019 Uiso 1 1 calc GR
H10C H -0.0883 0.8022 0.5855 0.019 Uiso 1 1 calc GR

loop_
_atom_site_aniso_label
_atom_site_aniso_U_11
_atom_site_aniso_U_22
_atom_site_aniso_U_33
_atom_site_aniso_U_23
_atom_site_aniso_U_13
_atom_site_aniso_U_12
Cu1 0.0283(8) 0.013(5) 0.019(4) 0.000(4) 0.0064(13) -0.0038(13)

loop_
_atom_type_symbol
_atom_type_description
_atom_type_scat_dispersion_real
_atom_type_scat_dispersion_imag
_atom_type_scat_source
C C 0.0033 0.0016 'International Tables Vol C Tables 4.2.6.8 and 6.1.1.4'
H H 0.0000 0.0000 'International Tables Vol C Tables 4.2.6.8 and 6.1.1.4'
Cu Cu 0.3201 1.2651 'International Tables Vol C Tables 4.2.6.8 and 6.1.1.4'
I I -0.4742 1.8119 'International Tables Vol C Tables 4.2.6.8 and 6.1.1.4'
N N 0.0061 0.0033 'International Tables Vol C Tables 4.2.6.8 and 6.1.1.4'

loop_
_exptl_crystal_face_index_h
_exptl_crystal_face_index_k
_exptl_crystal_face_index_l
_exptl_crystal_face_perp_dist
-6 -4 -1 0.0547
-2 -9 -10 0.0347
6 3 -2 0.0709
2 9 10 0.0344
0 -10 9 0.0250
0 10 -9 0.0250

loop_
_geom_angle_atom_site_label_1
_geom_angle_atom_site_label_2
_geom_angle_atom_site_label_3
_geom_angle
_geom_angle_site_symmetry_1
_geom_angle_site_symmetry_3
Cu1 I1 Cu1 70.54(8) . 2_865
Cu1 I1 Cu1 60.86(8) . 2_765
Cu1 I1 Cu1 102.31(13) 2_865 2_765
I1 Cu1 I1 109.46(8) . 2_865
I1 Cu1 I1 119.14(8) . 2_765
I1 Cu1 I1 102.31(13) 2_865 2_765
I1 Cu1 Cu1 62.77(15) . 2_765
I1 Cu1 Cu1 122.32(10) 2_865 2_765
I1 Cu1 Cu1 55.13(13) . 2_865
I1 Cu1 Cu1 54.33(10) 2_865 2_865
I1 Cu1 Cu1 127.23(10) 2_765 2_865
Cu1 Cu1 I1 56.36(12) 2_765 2_765
Cu1 Cu1 Cu1 94.07(14) 2_765 2_865
N1 Cu1 I1 109.6(5) . 2_865
N1 Cu1 I1 122.6(7) . .
N1 Cu1 I1 91.1(5) . 2_765
N1 Cu1 Cu1 139.1(3) . 2_865
N1 Cu1 Cu1 122.2(3) . 2_765
C9 N1 Cu1 120.8(13) . .
C1 N1 Cu1 119.1(10) . .
C1 N1 C9 119.0(12) . .
N1 C9 C4 121(2) . .
N1 C9 C8 120.0(12) . .
C8 C9 C4 119.0(16) . .
C5 C4 C9 117(2) . .
C3 C4 C9 117.5(17) . .
C3 C4 C5 125.4(13) . .
N1 C1 H1 118.4 . .
N1 C1 C2 123.3(16) . .
C2 C1 H1 118.4 . .
C9 C8 H8 119.6 . .
C7 C8 C9 120.7(14) . .
C7 C8 H8 119.6 . .
C4 C5 H5 118.6 . .
C6 C5 C4 122.8(13) . .
C6 C5 H5 118.6 . .
C1 C2 H2 121.0 . .
C3 C2 C1 118(2) . .
C3 C2 H2 121.0 . .
C5 C6 C7 119.0(18) . .
C5 C6 C10 122.3(12) . .
C7 C6 C10 119(2) . .
C8 C7 C6 121(2) . .
C8 C7 H7 119.4 . .
C6 C7 H7 119.4 . .
C4 C3 H3 119.5 . .
C2 C3 C4 121.1(15) . .
C2 C3 H3 119.5 . .
C6 C10 H10A 109.5 . .
C6 C10 H10B 109.5 . .
C6 C10 H10C 109.5 . .
H10A C10 H10B 109.5 . .
H10A C10 H10C 109.5 . .
H10B C10 H10C 109.5 . .

loop_
_geom_bond_atom_site_label_1
_geom_bond_atom_site_label_2
_geom_bond_distance
_geom_bond_site_symmetry_2
I1 Cu1 2.560(5) .
I1 Cu1 2.585(3) 2_865
I1 Cu1 2.734(3) 2_765
Cu1 I1 2.585(3) 2_865
Cu1 I1 2.734(3) 2_765
Cu1 Cu1 2.685(4) 2_765
Cu1 Cu1 2.971(4) 2_865
Cu1 N1 2.011(9) .
N1 C9 1.36(2) .
N1 C1 1.33(3) .
C9 C4 1.448(17) .
C9 C8 1.39(4) .
C4 C5 1.41(3) .
C4 C3 1.40(4) .
C1 H1 0.9300 .
C1 C2 1.42(2) .
C8 H8 0.9300 .
C8 C7 1.35(3) .
C5 H5 0.9300 .
C5 C6 1.33(4) .
C2 H2 0.9300 .
C2 C3 1.36(3) .
C6 C7 1.421(17) .
C6 C10 1.53(3) .
C7 H7 0.9300 .
C3 H3 0.9300 .
C10 H10A 0.9600 .
C10 H10B 0.9600 .
C10 H10C 0.9600 .

loop_
_geom_torsion_atom_site_label_1
_geom_torsion_atom_site_label_2
_geom_torsion_atom_site_label_3
_geom_torsion_atom_site_label_4
_geom_torsion
Cu1 N1 C9 C4 -168.9(14)
Cu1 N1 C9 C8 12(3)
Cu1 N1 C1 C2 165.6(14)
N1 C9 C4 C5 -177.3(18)
N1 C9 C4 C3 5(3)
N1 C9 C8 C7 178(2)
N1 C1 C2 C3 3(3)
C9 N1 C1 C2 -2(3)
C9 C4 C5 C6 1(3)
C9 C4 C3 C2 -4(3)
C9 C8 C7 C6 -2(3)
C4 C9 C8 C7 -1(3)
C4 C5 C6 C7 -4(3)
C4 C5 C6 C10 173.9(18)
C1 N1 C9 C4 -1(3)
C1 N1 C9 C8 179.8(19)
C1 C2 C3 C4 1(3)
C8 C9 C4 C5 2(3)
C8 C9 C4 C3 -176.6(18)
C5 C4 C3 C2 177.8(19)
C5 C6 C7 C8 5(3)
C3 C4 C5 C6 179(2)
C10 C6 C7 C8 -173.4(19)

loop_
_exptl_oxdiff_crystal_face_indexfrac_h
_exptl_oxdiff_crystal_face_indexfrac_k
_exptl_oxdiff_crystal_face_indexfrac_l
_exptl_oxdiff_crystal_face_x
_exptl_oxdiff_crystal_face_y
_exptl_oxdiff_crystal_face_z
-5.7587 -4.4676 -0.5796 -0.1253 0.0109 0.9921
-2.3200 -9.3302 -9.5527 -0.0505 0.8732 0.4848
5.7556 2.5685 -1.7681 0.1252 0.2080 -0.9701
2.0275 9.3268 9.8000 0.0441 -0.8984 -0.4369
0.0236 -9.8459 9.2764 -1.0000 0.0000 0.0000
-0.0236 9.8459 -9.2764 1.0000 0.0000 0.0000
